data_4071212
loop_
_publ_author_name
'Zirngast, Michaela'
'Marschner, Christoph'
'Baumgartner, Judith'

_publ_section_title
;
 Group 4 Metallocene Complexes of Tris(trimethylsilyl)silylacetylene and
 Related Alkynes
;
_journal_issue 11
_journal_name_full Organometallics
_journal_page_first 2570
_journal_paper_doi 10.1021/om800038h
_journal_volume 27
_journal_year 2008
_chemical_formula_sum 'C54 H84 Si8 Zr2'
_chemical_formula_weight 1140.37
_chemical_name_systematic
; 
 ? 
;
_space_group_IT_number 14
_symmetry_cell_setting monoclinic
_symmetry_space_group_name_Hall '-P 2yn'
_symmetry_space_group_name_H-M 'P 1 21/n 1'
_atom_sites_solution_hydrogens geom
_atom_sites_solution_primary direct
_atom_sites_solution_secondary difmap
_audit_creation_method SHELXL-97
_cell_angle_alpha 90.00
_cell_angle_beta 105.34(3)
_cell_angle_gamma 90.00
_cell_formula_units_Z 2
_cell_length_a 16.088(3)
_cell_length_b 10.731(2)
_cell_length_c 17.823(4)
_cell_measurement_reflns_used 11128
_cell_measurement_temperature 100(2)
_cell_measurement_theta_max 26
_cell_measurement_theta_min 2
_cell_volume 2967.3(11)
_computing_cell_refinement 'Bruker XSCANS'
_computing_data_collection 'Bruker XSCANS'
_computing_data_reduction 'Bruker SHELXTL'
_computing_molecular_graphics 'Bruker SHELXTL'
_computing_publication_material 'Bruker SHELXTL'
_computing_structure_refinement 'SHELXL-97 (Sheldrick, 1997)'
_computing_structure_solution 'SHELXS-97 (Sheldrick, 1990)'
_diffrn_ambient_temperature 100(2)
_diffrn_measured_fraction_theta_full 0.999
_diffrn_measured_fraction_theta_max 0.999
_diffrn_measurement_device_type 'SMART APEX'
_diffrn_measurement_method '\w scans'
_diffrn_radiation_monochromator graphite
_diffrn_radiation_source 'fine-focus sealed tube'
_diffrn_radiation_type MoK\a
_diffrn_radiation_wavelength 0.71073
_diffrn_reflns_av_R_equivalents 0.0583
_diffrn_reflns_av_sigmaI/netI 0.0402
_diffrn_reflns_limit_h_max 20
_diffrn_reflns_limit_h_min -19
_diffrn_reflns_limit_k_max 13
_diffrn_reflns_limit_k_min -13
_diffrn_reflns_limit_l_max 22
_diffrn_reflns_limit_l_min -22
_diffrn_reflns_number 23040
_diffrn_reflns_theta_full 26.37
_diffrn_reflns_theta_max 26.37
_diffrn_reflns_theta_min 1.52
_exptl_absorpt_coefficient_mu 0.545
_exptl_absorpt_correction_T_max 0.9227
_exptl_absorpt_correction_T_min 0.8535
_exptl_absorpt_correction_type multi-scan
_exptl_absorpt_process_details XPREP
_exptl_crystal_colour colorless
_exptl_crystal_density_diffrn 1.276
_exptl_crystal_density_method 'not measured'
_exptl_crystal_description prism
_exptl_crystal_F_000 1200
_exptl_crystal_size_max 0.30
_exptl_crystal_size_mid 0.25
_exptl_crystal_size_min 0.15
_refine_diff_density_max 0.845
_refine_diff_density_min -0.492
_refine_diff_density_rms 0.091
_refine_ls_extinction_method none
_refine_ls_goodness_of_fit_ref 1.232
_refine_ls_hydrogen_treatment mixed
_refine_ls_matrix_type full
_refine_ls_number_parameters 302
_refine_ls_number_reflns 6050
_refine_ls_number_restraints 0
_refine_ls_restrained_S_all 1.232
_refine_ls_R_factor_all 0.0541
_refine_ls_R_factor_gt 0.0496
_refine_ls_shift/su_max 0.001
_refine_ls_shift/su_mean 0.000
_refine_ls_structure_factor_coef Fsqd
_refine_ls_weighting_details 'calc w=1/[\s^2^(Fo^2^)+(0.0339P)^2^+4.3288P] where P=(Fo^2^+2Fc^2^)/3'
_refine_ls_weighting_scheme calc
_refine_ls_wR_factor_gt 0.1065
_refine_ls_wR_factor_ref 0.1084
_reflns_number_gt 5706
_reflns_number_total 6050
_reflns_threshold_expression >2sigma(I)
_cod_data_source_file om800038h-file001.cif
_cod_data_source_block 7_513j
_cod_original_cell_volume 2967.4(10)
_cod_original_sg_symbol_H-M P2(1)/n
_cod_database_code 4071212

loop_
_symmetry_equiv_pos_as_xyz
'x, y, z'
'-x+1/2, y+1/2, -z+1/2'
'-x, -y, -z'
'x-1/2, -y-1/2, z-1/2'

loop_
_atom_site_label
_atom_site_type_symbol
_atom_site_fract_x
_atom_site_fract_y
_atom_site_fract_z
_atom_site_U_iso_or_equiv
_atom_site_adp_type
_atom_site_occupancy
_atom_site_symmetry_multiplicity
_atom_site_calc_flag
_atom_site_refinement_flags
Zr1 Zr 0.932851(17) 0.43461(3) 0.071395(16) 0.01535(9) Uani 1 1 d .
Si1 Si 0.98614(5) 0.75702(8) 0.23802(5) 0.01711(18) Uani 1 1 d .
Si2 Si 0.98158(6) 0.73731(9) 0.36933(5) 0.0234(2) Uani 1 1 d .
Si3 Si 1.11477(5) 0.86031(8) 0.23475(5) 0.02095(19) Uani 1 1 d .
Si4 Si 0.86711(5) 0.88029(8) 0.17359(5) 0.02111(19) Uani 1 1 d .
C1 C 0.7768(2) 0.4920(4) 0.0063(2) 0.0330(8) Uani 1 1 d .
H1 H 0.7653 0.5670 -0.0229 0.040 Uiso 1 1 calc R
C2 C 0.7918(2) 0.3754(4) -0.0218(2) 0.0307(8) Uani 1 1 d .
H2 H 0.7927 0.3569 -0.0737 0.037 Uiso 1 1 calc R
C3 C 0.8055(2) 0.2904(3) 0.0396(2) 0.0296(8) Uani 1 1 d .
H3 H 0.8167 0.2039 0.0364 0.036 Uiso 1 1 calc R
C4 C 0.7999(2) 0.3533(4) 0.1059(2) 0.0329(8) Uani 1 1 d .
H4 H 0.8072 0.3180 0.1561 0.040 Uiso 1 1 calc R
C5 C 0.7816(2) 0.4788(4) 0.0855(3) 0.0404(10) Uani 1 1 d .
H5 H 0.7739 0.5433 0.1196 0.048 Uiso 1 1 calc R
C6 C 1.08965(19) 0.3891(3) 0.09216(18) 0.0194(6) Uani 1 1 d .
H6 H 1.1305 0.4441 0.1238 0.023 Uiso 1 1 calc R
C7 C 1.0548(2) 0.2830(3) 0.12011(19) 0.0230(7) Uani 1 1 d .
H7 H 1.0680 0.2549 0.1725 0.028 Uiso 1 1 calc R
C8 C 0.9971(2) 0.2273(3) 0.05601(19) 0.0230(7) Uani 1 1 d .
H8 H 0.9645 0.1538 0.0568 0.028 Uiso 1 1 calc R
C9 C 0.9965(2) 0.3007(3) -0.01025(18) 0.0210(6) Uani 1 1 d .
H9 H 0.9618 0.2845 -0.0613 0.025 Uiso 1 1 calc R
C10 C 0.94464(19) 0.5976(3) -0.01048(17) 0.0179(6) Uani 1 1 d .
C11 C 0.96738(18) 0.6041(3) 0.18191(17) 0.0172(6) Uani 1 1 d .
H11 H 0.940(2) 0.628(3) 0.128(2) 0.028(9) Uiso 1 1 d .
C12 C 0.97624(18) 0.4822(3) 0.19802(17) 0.0173(6) Uani 1 1 d .
C13 C 1.01702(19) 0.4216(3) 0.27208(17) 0.0179(6) Uani 1 1 d .
C14 C 0.9727(2) 0.3333(3) 0.30451(18) 0.0221(7) Uani 1 1 d .
H14 H 0.9140 0.3159 0.2794 0.027 Uiso 1 1 calc R
C15 C 1.0125(2) 0.2709(3) 0.37237(19) 0.0250(7) Uani 1 1 d .
H15 H 0.9805 0.2133 0.3941 0.030 Uiso 1 1 calc R
C16 C 1.0982(2) 0.2917(3) 0.40880(18) 0.0260(7) Uani 1 1 d .
H16 H 1.1257 0.2480 0.4551 0.031 Uiso 1 1 calc R
C17 C 1.1437(2) 0.3767(4) 0.3773(2) 0.0301(8) Uani 1 1 d .
H17 H 1.2030 0.3906 0.4018 0.036 Uiso 1 1 calc R
C18 C 1.1038(2) 0.4425(3) 0.31000(19) 0.0266(7) Uani 1 1 d .
H18 H 1.1358 0.5019 0.2897 0.032 Uiso 1 1 calc R
C19 C 0.8983(3) 0.6200(4) 0.3773(2) 0.0382(9) Uani 1 1 d .
H19A H 0.8924 0.6194 0.4307 0.057 Uiso 1 1 calc R
H19B H 0.9160 0.5372 0.3642 0.057 Uiso 1 1 calc R
H19C H 0.8429 0.6421 0.3413 0.057 Uiso 1 1 calc R
C20 C 1.0878(3) 0.6954(4) 0.4382(2) 0.0422(10) Uani 1 1 d .
H20A H 1.0820 0.6945 0.4916 0.063 Uiso 1 1 calc R
H20B H 1.1313 0.7571 0.4341 0.063 Uiso 1 1 calc R
H20C H 1.1056 0.6127 0.4250 0.063 Uiso 1 1 calc R
C21 C 0.9500(2) 0.8926(3) 0.4023(2) 0.0301(8) Uani 1 1 d .
H21A H 0.8911 0.9130 0.3727 0.045 Uiso 1 1 calc R
H21B H 0.9896 0.9570 0.3933 0.045 Uiso 1 1 calc R
H21C H 0.9530 0.8888 0.4578 0.045 Uiso 1 1 calc R
C22 C 1.2083(2) 0.7502(4) 0.2620(2) 0.0347(9) Uani 1 1 d .
H22A H 1.2610 0.7935 0.2590 0.052 Uiso 1 1 calc R
H22B H 1.1979 0.6793 0.2260 0.052 Uiso 1 1 calc R
H22C H 1.2150 0.7200 0.3151 0.052 Uiso 1 1 calc R
C23 C 1.1307(2) 0.9916(4) 0.3065(2) 0.0353(9) Uani 1 1 d .
H23A H 1.1359 0.9581 0.3586 0.053 Uiso 1 1 calc R
H23B H 1.0813 1.0482 0.2922 0.053 Uiso 1 1 calc R
H23C H 1.1834 1.0371 0.3061 0.053 Uiso 1 1 calc R
C24 C 1.1157(2) 0.9332(3) 0.1389(2) 0.0273(7) Uani 1 1 d .
H24A H 1.0583 0.9665 0.1138 0.041 Uiso 1 1 calc R
H24B H 1.1312 0.8702 0.1052 0.041 Uiso 1 1 calc R
H24C H 1.1580 1.0010 0.1478 0.041 Uiso 1 1 calc R
C25 C 0.8810(2) 1.0473(3) 0.2052(2) 0.0320(8) Uani 1 1 d .
H25A H 0.8277 1.0932 0.1823 0.048 Uiso 1 1 calc R
H25B H 0.9284 1.0843 0.1879 0.048 Uiso 1 1 calc R
H25C H 0.8942 1.0517 0.2621 0.048 Uiso 1 1 calc R
C26 C 0.8474(2) 0.8779(4) 0.0649(2) 0.0307(8) Uani 1 1 d .
H26A H 0.8396 0.7917 0.0463 0.046 Uiso 1 1 calc R
H26B H 0.8970 0.9147 0.0507 0.046 Uiso 1 1 calc R
H26C H 0.7955 0.9262 0.0410 0.046 Uiso 1 1 calc R
C27 C 0.7667(2) 0.8217(4) 0.1961(2) 0.0365(9) Uani 1 1 d .
H27A H 0.7716 0.8325 0.2517 0.055 Uiso 1 1 calc R
H27B H 0.7590 0.7332 0.1826 0.055 Uiso 1 1 calc R
H27C H 0.7170 0.8688 0.1657 0.055 Uiso 1 1 calc R

loop_
_atom_site_aniso_label
_atom_site_aniso_U_11
_atom_site_aniso_U_22
_atom_site_aniso_U_33
_atom_site_aniso_U_23
_atom_site_aniso_U_13
_atom_site_aniso_U_12
Zr1 0.01766(15) 0.01368(15) 0.01365(15) 0.00029(11) 0.00226(10) -0.00164(11)
Si1 0.0189(4) 0.0162(4) 0.0162(4) -0.0016(3) 0.0047(3) 0.0001(3)
Si2 0.0322(5) 0.0214(5) 0.0181(4) -0.0020(4) 0.0092(4) 0.0013(4)
Si3 0.0196(4) 0.0200(4) 0.0226(4) -0.0022(4) 0.0044(3) -0.0020(3)
Si4 0.0208(4) 0.0186(4) 0.0244(5) 0.0000(4) 0.0068(3) 0.0030(3)
C1 0.0148(15) 0.0304(19) 0.049(2) 0.0111(17) -0.0002(14) -0.0032(14)
C2 0.0231(17) 0.040(2) 0.0236(17) -0.0006(16) -0.0030(13) -0.0111(15)
C3 0.0246(17) 0.0254(18) 0.0342(19) 0.0008(15) -0.0003(14) -0.0079(14)
C4 0.0210(16) 0.047(2) 0.0298(19) 0.0077(17) 0.0054(14) -0.0074(15)
C5 0.0162(16) 0.048(2) 0.058(3) -0.026(2) 0.0119(16) -0.0064(16)
C6 0.0217(15) 0.0161(15) 0.0197(15) -0.0010(12) 0.0041(12) 0.0026(12)
C7 0.0325(17) 0.0188(16) 0.0203(16) 0.0041(13) 0.0114(13) 0.0093(13)
C8 0.0326(17) 0.0102(14) 0.0277(17) 0.0001(13) 0.0105(14) 0.0011(12)
C9 0.0295(16) 0.0167(15) 0.0176(15) -0.0039(12) 0.0077(12) -0.0008(13)
C10 0.0209(15) 0.0156(14) 0.0179(15) -0.0013(12) 0.0065(11) 0.0014(11)
C11 0.0179(14) 0.0200(15) 0.0134(14) -0.0014(12) 0.0038(11) 0.0003(12)
C12 0.0176(14) 0.0170(14) 0.0187(15) -0.0002(12) 0.0076(11) -0.0019(11)
C13 0.0241(15) 0.0163(15) 0.0135(14) -0.0022(12) 0.0053(11) 0.0036(12)
C14 0.0234(16) 0.0215(16) 0.0217(16) -0.0002(13) 0.0065(12) 0.0003(13)
C15 0.0343(18) 0.0191(16) 0.0246(17) 0.0031(13) 0.0134(14) 0.0027(13)
C16 0.0327(17) 0.0277(18) 0.0165(15) 0.0028(14) 0.0047(13) 0.0115(14)
C17 0.0224(16) 0.038(2) 0.0257(17) 0.0046(16) -0.0005(13) 0.0028(15)
C18 0.0254(16) 0.0302(18) 0.0236(17) 0.0038(14) 0.0053(13) -0.0034(14)
C19 0.059(3) 0.0268(19) 0.040(2) -0.0058(17) 0.0325(19) -0.0076(18)
C20 0.053(2) 0.050(3) 0.0217(19) -0.0014(17) 0.0065(16) 0.019(2)
C21 0.042(2) 0.0247(18) 0.0270(18) -0.0057(15) 0.0152(15) -0.0005(15)
C22 0.0209(16) 0.036(2) 0.047(2) 0.0096(18) 0.0080(15) 0.0042(15)
C23 0.036(2) 0.036(2) 0.034(2) -0.0124(17) 0.0090(16) -0.0143(16)
C24 0.0318(18) 0.0216(17) 0.0290(18) -0.0008(14) 0.0089(14) -0.0049(14)
C25 0.043(2) 0.0187(17) 0.034(2) 0.0009(15) 0.0081(16) 0.0071(15)
C26 0.0314(18) 0.0325(19) 0.0262(18) 0.0007(15) 0.0044(14) 0.0075(15)
C27 0.0259(18) 0.037(2) 0.050(2) 0.0034(18) 0.0159(16) 0.0044(16)

loop_
_atom_type_symbol
_atom_type_description
_atom_type_scat_dispersion_real
_atom_type_scat_dispersion_imag
_atom_type_scat_source
C C 0.0033 0.0016 'International Tables Vol C Tables 4.2.6.8 and 6.1.1.4'
H H 0.0000 0.0000 'International Tables Vol C Tables 4.2.6.8 and 6.1.1.4'
Si Si 0.0817 0.0704 'International Tables Vol C Tables 4.2.6.8 and 6.1.1.4'
Zr Zr -2.9673 0.5597 'International Tables Vol C Tables 4.2.6.8 and 6.1.1.4'

loop_
_geom_angle_atom_site_label_1
_geom_angle_atom_site_label_2
_geom_angle_atom_site_label_3
_geom_angle
_geom_angle_site_symmetry_1
_geom_angle_site_symmetry_3
C12 Zr1 C10 114.02(11) . .
C12 Zr1 C9 131.60(11) . .
C10 Zr1 C9 87.25(11) . .
C12 Zr1 C6 82.06(11) . .
C10 Zr1 C6 89.61(10) . .
C9 Zr1 C6 53.84(10) . .
C12 Zr1 C8 106.63(11) . .
C10 Zr1 C8 119.84(10) . .
C9 Zr1 C8 33.25(10) . .
C6 Zr1 C8 53.94(10) . .
C12 Zr1 C3 112.75(11) . .
C10 Zr1 C3 121.41(11) . .
C9 Zr1 C3 87.08(12) . .
C6 Zr1 C3 130.14(11) . .
C8 Zr1 C3 76.29(11) . .
C12 Zr1 C10 113.33(10) . 3_765
C10 Zr1 C10 68.14(12) . 3_765
C9 Zr1 C10 33.38(10) . 3_765
C6 Zr1 C10 32.94(10) . 3_765
C8 Zr1 C10 55.63(10) . 3_765
C3 Zr1 C10 120.28(11) . 3_765
C12 Zr1 C2 135.28(11) . .
C10 Zr1 C2 89.12(11) . .
C9 Zr1 C2 84.57(12) . .
C6 Zr1 C2 138.40(11) . .
C8 Zr1 C2 91.70(12) . .
C3 Zr1 C2 32.29(11) . .
C10 Zr1 C2 110.71(11) 3_765 .
C12 Zr1 C7 78.07(11) . .
C10 Zr1 C7 121.22(10) . .
C9 Zr1 C7 54.34(10) . .
C6 Zr1 C7 32.79(10) . .
C8 Zr1 C7 32.41(10) . .
C3 Zr1 C7 101.20(12) . .
C10 Zr1 C7 55.38(10) 3_765 .
C2 Zr1 C7 123.28(12) . .
C12 Zr1 C4 83.80(11) . .
C10 Zr1 C4 128.92(11) . .
C9 Zr1 C4 117.01(12) . .
C6 Zr1 C4 141.37(11) . .
C8 Zr1 C4 96.92(12) . .
C3 Zr1 C4 31.86(12) . .
C10 Zr1 C4 150.11(12) 3_765 .
C2 Zr1 C4 53.16(12) . .
C7 Zr1 C4 108.93(12) . .
C12 Zr1 C1 114.26(12) . .
C10 Zr1 C1 76.45(11) . .
C9 Zr1 C1 112.81(12) . .
C6 Zr1 C1 161.72(11) . .
C8 Zr1 C1 123.52(12) . .
C3 Zr1 C1 53.06(12) . .
C10 Zr1 C1 128.89(11) 3_765 .
C2 Zr1 C1 31.96(12) . .
C7 Zr1 C1 153.76(12) . .
C4 Zr1 C1 53.11(12) . .
C12 Zr1 C5 84.79(12) . .
C10 Zr1 C5 99.25(13) . .
C9 Zr1 C5 136.46(11) . .
C6 Zr1 C5 166.31(12) . .
C8 Zr1 C5 127.48(12) . .
C3 Zr1 C5 52.79(12) . .
C10 Zr1 C5 160.74(12) 3_765 .
C2 Zr1 C5 52.83(12) . .
C7 Zr1 C5 139.51(13) . .
C4 Zr1 C5 32.08(13) . .
C1 Zr1 C5 31.86(13) . .
C11 Si1 Si4 103.42(10) . .
C11 Si1 Si3 114.19(10) . .
Si4 Si1 Si3 109.17(5) . .
C11 Si1 Si2 113.55(10) . .
Si4 Si1 Si2 107.29(5) . .
Si3 Si1 Si2 108.82(5) . .
C19 Si2 C20 109.6(2) . .
C19 Si2 C21 108.34(17) . .
C20 Si2 C21 106.41(18) . .
C19 Si2 Si1 110.19(13) . .
C20 Si2 Si1 114.00(13) . .
C21 Si2 Si1 108.08(12) . .
C23 Si3 C22 110.00(18) . .
C23 Si3 C24 105.90(17) . .
C22 Si3 C24 107.37(17) . .
C23 Si3 Si1 107.39(12) . .
C22 Si3 Si1 110.28(12) . .
C24 Si3 Si1 115.76(12) . .
C27 Si4 C25 107.31(18) . .
C27 Si4 C26 107.25(18) . .
C25 Si4 C26 107.30(17) . .
C27 Si4 Si1 110.03(13) . .
C25 Si4 Si1 111.88(12) . .
C26 Si4 Si1 112.81(12) . .
C2 C1 C5 107.6(3) . .
C2 C1 Zr1 72.68(19) . .
C5 C1 Zr1 74.4(2) . .
C1 C2 C3 108.1(3) . .
C1 C2 Zr1 75.35(19) . .
C3 C2 Zr1 73.73(18) . .
C4 C3 C2 108.5(3) . .
C4 C3 Zr1 74.92(19) . .
C2 C3 Zr1 73.98(19) . .
C3 C4 C5 107.7(3) . .
C3 C4 Zr1 73.2(2) . .
C5 C4 Zr1 74.9(2) . .
C1 C5 C4 108.0(3) . .
C1 C5 Zr1 73.7(2) . .
C4 C5 Zr1 73.0(2) . .
C7 C6 C10 111.0(3) . 3_765
C7 C6 Zr1 74.40(17) . .
C10 C6 Zr1 74.08(17) 3_765 .
C8 C7 C6 107.1(3) . .
C8 C7 Zr1 72.99(18) . .
C6 C7 Zr1 72.80(17) . .
C7 C8 C9 107.4(3) . .
C7 C8 Zr1 74.60(18) . .
C9 C8 Zr1 71.62(17) . .
C8 C9 C10 110.6(3) . 3_765
C8 C9 Zr1 75.13(18) . .
C10 C9 Zr1 75.60(17) 3_765 .
C6 C10 C9 103.9(3) 3_765 3_765
C6 C10 Zr1 130.3(2) 3_765 .
C9 C10 Zr1 125.0(2) 3_765 .
C6 C10 Zr1 72.98(17) 3_765 3_765
C9 C10 Zr1 71.03(17) 3_765 3_765
Zr1 C10 Zr1 111.86(12) . 3_765
C12 C11 Si1 137.4(2) . .
C12 C11 Zr1 58.29(17) . .
Si1 C11 Zr1 164.19(16) . .
C11 C12 C13 128.7(3) . .
C11 C12 Zr1 91.1(2) . .
C13 C12 Zr1 139.0(2) . .
C18 C13 C14 117.5(3) . .
C18 C13 C12 121.1(3) . .
C14 C13 C12 121.2(3) . .
C15 C14 C13 121.4(3) . .
C16 C15 C14 120.5(3) . .
C17 C16 C15 119.2(3) . .
C16 C17 C18 120.8(3) . .
C17 C18 C13 120.6(3) . .

loop_
_geom_bond_atom_site_label_1
_geom_bond_atom_site_label_2
_geom_bond_distance
_geom_bond_site_symmetry_2
Zr1 C12 2.238(3) .
Zr1 C10 2.318(3) .
Zr1 C9 2.454(3) .
Zr1 C6 2.499(3) .
Zr1 C8 2.499(3) .
Zr1 C3 2.510(3) .
Zr1 C10 2.513(3) 3_765
Zr1 C2 2.513(3) .
Zr1 C7 2.520(3) .
Zr1 C4 2.531(3) .
Zr1 C1 2.547(3) .
Zr1 C5 2.556(3) .
Si1 C11 1.904(3) .
Si1 Si4 2.3606(13) .
Si1 Si3 2.3618(12) .
Si1 Si2 2.3703(13) .
Si2 C19 1.871(4) .
Si2 C20 1.876(4) .
Si2 C21 1.881(4) .
Si3 C23 1.874(4) .
Si3 C22 1.874(3) .
Si3 C24 1.882(3) .
Si4 C27 1.872(4) .
Si4 C25 1.874(4) .
Si4 C26 1.879(4) .
C1 C2 1.394(5) .
C1 C5 1.401(6) .
C2 C3 1.397(5) .
C3 C4 1.384(5) .
C4 C5 1.406(6) .
C6 C7 1.417(4) .
C6 C10 1.421(4) 3_765
C7 C8 1.401(5) .
C8 C9 1.418(4) .
C9 C10 1.427(4) 3_765
C10 C6 1.421(4) 3_765
C10 C9 1.427(4) 3_765
C10 Zr1 2.513(3) 3_765
C11 C12 1.338(4) .
C12 C13 1.462(4) .
C13 C18 1.399(4) .
C13 C14 1.400(4) .
C14 C15 1.382(4) .
C15 C16 1.379(5) .
C16 C17 1.378(5) .
C17 C18 1.394(5) .

loop_
_geom_torsion_atom_site_label_1
_geom_torsion_atom_site_label_2
_geom_torsion_atom_site_label_3
_geom_torsion_atom_site_label_4
_geom_torsion
_geom_torsion_site_symmetry_1
_geom_torsion_site_symmetry_4
C11 Si1 Si2 C19 -36.11(18) . .
Si4 Si1 Si2 C19 77.52(15) . .
Si3 Si1 Si2 C19 -164.49(14) . .
C11 Si1 Si2 C20 87.61(19) . .
Si4 Si1 Si2 C20 -158.76(16) . .
Si3 Si1 Si2 C20 -40.77(17) . .
C11 Si1 Si2 C21 -154.32(16) . .
Si4 Si1 Si2 C21 -40.69(13) . .
Si3 Si1 Si2 C21 77.31(13) . .
C11 Si1 Si3 C23 -170.29(17) . .
Si4 Si1 Si3 C23 74.53(14) . .
Si2 Si1 Si3 C23 -42.27(15) . .
C11 Si1 Si3 C22 -50.44(18) . .
Si4 Si1 Si3 C22 -165.62(14) . .
Si2 Si1 Si3 C22 77.58(15) . .
C11 Si1 Si3 C24 71.69(17) . .
Si4 Si1 Si3 C24 -43.49(13) . .
Si2 Si1 Si3 C24 -160.30(13) . .
C11 Si1 Si4 C27 72.00(17) . .
Si3 Si1 Si4 C27 -166.07(14) . .
Si2 Si1 Si4 C27 -48.30(15) . .
C11 Si1 Si4 C25 -168.81(16) . .
Si3 Si1 Si4 C25 -46.88(14) . .
Si2 Si1 Si4 C25 70.89(14) . .
C11 Si1 Si4 C26 -47.72(17) . .
Si3 Si1 Si4 C26 74.22(14) . .
Si2 Si1 Si4 C26 -168.02(14) . .
C12 Zr1 C1 C2 -138.6(2) . .
C10 Zr1 C1 C2 110.9(2) . .
C9 Zr1 C1 C2 29.8(2) . .
C6 Zr1 C1 C2 69.6(4) . .
C8 Zr1 C1 C2 -6.1(3) . .
C3 Zr1 C1 C2 -37.5(2) . .
C10 Zr1 C1 C2 64.2(2) 3_765 .
C7 Zr1 C1 C2 -24.9(4) . .
C4 Zr1 C1 C2 -77.7(2) . .
C5 Zr1 C1 C2 -114.6(3) . .
C12 Zr1 C1 C5 -24.0(3) . .
C10 Zr1 C1 C5 -134.5(3) . .
C9 Zr1 C1 C5 144.4(2) . .
C6 Zr1 C1 C5 -175.7(3) . .
C8 Zr1 C1 C5 108.5(2) . .
C3 Zr1 C1 C5 77.1(2) . .
C10 Zr1 C1 C5 178.8(2) 3_765 .
C2 Zr1 C1 C5 114.6(3) . .
C7 Zr1 C1 C5 89.7(3) . .
C4 Zr1 C1 C5 36.9(2) . .
C5 C1 C2 C3 0.3(4) . .
Zr1 C1 C2 C3 67.0(2) . .
C5 C1 C2 Zr1 -66.8(2) . .
C12 Zr1 C2 C1 59.0(3) . .
C10 Zr1 C2 C1 -65.3(2) . .
C9 Zr1 C2 C1 -152.6(2) . .
C6 Zr1 C2 C1 -153.7(2) . .
C8 Zr1 C2 C1 174.9(2) . .
C3 Zr1 C2 C1 114.3(3) . .
C10 Zr1 C2 C1 -131.5(2) 3_765 .
C7 Zr1 C2 C1 167.1(2) . .
C4 Zr1 C2 C1 77.5(2) . .
C5 Zr1 C2 C1 37.0(2) . .
C12 Zr1 C2 C3 -55.3(3) . .
C10 Zr1 C2 C3 -179.6(2) . .
C9 Zr1 C2 C3 93.1(2) . .
C6 Zr1 C2 C3 92.0(3) . .
C8 Zr1 C2 C3 60.6(2) . .
C10 Zr1 C2 C3 114.3(2) 3_765 .
C7 Zr1 C2 C3 52.8(3) . .
C4 Zr1 C2 C3 -36.8(2) . .
C1 Zr1 C2 C3 -114.3(3) . .
C5 Zr1 C2 C3 -77.2(3) . .
C1 C2 C3 C4 -0.6(4) . .
Zr1 C2 C3 C4 67.5(2) . .
C1 C2 C3 Zr1 -68.1(2) . .
C12 Zr1 C3 C4 26.3(2) . .
C10 Zr1 C3 C4 -114.3(2) . .
C9 Zr1 C3 C4 160.7(2) . .
C6 Zr1 C3 C4 125.4(2) . .
C8 Zr1 C3 C4 128.9(2) . .
C10 Zr1 C3 C4 164.2(2) 3_765 .
C2 Zr1 C3 C4 -114.8(3) . .
C7 Zr1 C3 C4 107.9(2) . .
C1 Zr1 C3 C4 -77.7(2) . .
C5 Zr1 C3 C4 -37.5(2) . .
C12 Zr1 C3 C2 141.2(2) . .
C10 Zr1 C3 C2 0.5(3) . .
C9 Zr1 C3 C2 -84.5(2) . .
C6 Zr1 C3 C2 -119.8(2) . .
C8 Zr1 C3 C2 -116.3(2) . .
C10 Zr1 C3 C2 -80.9(2) 3_765 .
C7 Zr1 C3 C2 -137.2(2) . .
C4 Zr1 C3 C2 114.8(3) . .
C1 Zr1 C3 C2 37.1(2) . .
C5 Zr1 C3 C2 77.4(3) . .
C2 C3 C4 C5 0.7(4) . .
Zr1 C3 C4 C5 67.6(2) . .
C2 C3 C4 Zr1 -66.9(2) . .
C12 Zr1 C4 C3 -155.7(2) . .
C10 Zr1 C4 C3 88.3(2) . .
C9 Zr1 C4 C3 -21.7(3) . .
C6 Zr1 C4 C3 -86.7(3) . .
C8 Zr1 C4 C3 -49.7(2) . .
C10 Zr1 C4 C3 -28.1(3) 3_765 .
C2 Zr1 C4 C3 37.3(2) . .
C7 Zr1 C4 C3 -80.6(2) . .
C1 Zr1 C4 C3 77.5(2) . .
C5 Zr1 C4 C3 114.2(3) . .
C12 Zr1 C4 C5 90.1(2) . .
C10 Zr1 C4 C5 -25.9(3) . .
C9 Zr1 C4 C5 -135.9(2) . .
C6 Zr1 C4 C5 159.1(2) . .
C8 Zr1 C4 C5 -163.9(2) . .
C3 Zr1 C4 C5 -114.2(3) . .
C10 Zr1 C4 C5 -142.3(2) 3_765 .
C2 Zr1 C4 C5 -76.9(2) . .
C7 Zr1 C4 C5 165.2(2) . .
C1 Zr1 C4 C5 -36.7(2) . .
C2 C1 C5 C4 0.2(4) . .
Zr1 C1 C5 C4 -65.5(2) . .
C2 C1 C5 Zr1 65.6(2) . .
C3 C4 C5 C1 -0.5(4) . .
Zr1 C4 C5 C1 65.9(2) . .
C3 C4 C5 Zr1 -66.4(2) . .
C12 Zr1 C5 C1 158.1(2) . .
C10 Zr1 C5 C1 44.6(2) . .
C9 Zr1 C5 C1 -51.2(3) . .
C6 Zr1 C5 C1 174.4(4) . .
C8 Zr1 C5 C1 -94.9(3) . .
C3 Zr1 C5 C1 -78.0(2) . .
C10 Zr1 C5 C1 -2.7(5) 3_765 .
C2 Zr1 C5 C1 -37.2(2) . .
C7 Zr1 C5 C1 -137.1(2) . .
C4 Zr1 C5 C1 -115.2(3) . .
C12 Zr1 C5 C4 -86.6(2) . .
C10 Zr1 C5 C4 159.8(2) . .
C9 Zr1 C5 C4 64.1(3) . .
C6 Zr1 C5 C4 -70.4(6) . .
C8 Zr1 C5 C4 20.4(3) . .
C3 Zr1 C5 C4 37.2(2) . .
C10 Zr1 C5 C4 112.5(4) 3_765 .
C2 Zr1 C5 C4 78.1(2) . .
C7 Zr1 C5 C4 -21.9(3) . .
C1 Zr1 C5 C4 115.2(3) . .
C12 Zr1 C6 C7 80.27(19) . .
C10 Zr1 C6 C7 -165.41(19) . .
C9 Zr1 C6 C7 -78.5(2) . .
C8 Zr1 C6 C7 -37.05(18) . .
C3 Zr1 C6 C7 -32.9(2) . .
C10 Zr1 C6 C7 -117.8(3) 3_765 .
C2 Zr1 C6 C7 -77.2(2) . .
C4 Zr1 C6 C7 10.7(3) . .
C1 Zr1 C6 C7 -125.6(4) . .
C5 Zr1 C6 C7 64.0(6) . .
C12 Zr1 C6 C10 -161.93(19) . 3_765
C10 Zr1 C6 C10 -47.6(2) . 3_765
C9 Zr1 C6 C10 39.27(17) . 3_765
C8 Zr1 C6 C10 80.75(19) . 3_765
C3 Zr1 C6 C10 84.9(2) . 3_765
C2 Zr1 C6 C10 40.6(3) . 3_765
C7 Zr1 C6 C10 117.8(3) . 3_765
C4 Zr1 C6 C10 128.5(2) . 3_765
C1 Zr1 C6 C10 -7.7(4) . 3_765
C5 Zr1 C6 C10 -178.2(5) . 3_765
C10 C6 C7 C8 -0.2(4) 3_765 .
Zr1 C6 C7 C8 65.4(2) . .
C10 C6 C7 Zr1 -65.7(2) 3_765 .
C12 Zr1 C7 C8 151.5(2) . .
C10 Zr1 C7 C8 -97.5(2) . .
C9 Zr1 C7 C8 -37.79(18) . .
C6 Zr1 C7 C8 -114.7(3) . .
C3 Zr1 C7 C8 40.3(2) . .
C10 Zr1 C7 C8 -78.9(2) 3_765 .
C2 Zr1 C7 C8 14.6(2) . .
C4 Zr1 C7 C8 72.4(2) . .
C1 Zr1 C7 C8 30.1(4) . .
C5 Zr1 C7 C8 84.5(2) . .
C12 Zr1 C7 C6 -93.86(19) . .
C10 Zr1 C7 C6 17.1(2) . .
C9 Zr1 C7 C6 76.86(19) . .
C8 Zr1 C7 C6 114.7(3) . .
C3 Zr1 C7 C6 154.97(19) . .
C10 Zr1 C7 C6 35.76(17) 3_765 .
C2 Zr1 C7 C6 129.25(19) . .
C4 Zr1 C7 C6 -172.96(18) . .
C1 Zr1 C7 C6 144.7(3) . .
C5 Zr1 C7 C6 -160.89(19) . .
C6 C7 C8 C9 -0.7(3) . .
Zr1 C7 C8 C9 64.6(2) . .
C6 C7 C8 Zr1 -65.3(2) . .
C12 Zr1 C8 C7 -29.2(2) . .
C10 Zr1 C8 C7 102.2(2) . .
C9 Zr1 C8 C7 114.8(3) . .
C6 Zr1 C8 C7 37.51(18) . .
C3 Zr1 C8 C7 -139.2(2) . .
C10 Zr1 C8 C7 78.1(2) 3_765 .
C2 Zr1 C8 C7 -167.8(2) . .
C4 Zr1 C8 C7 -114.7(2) . .
C1 Zr1 C8 C7 -164.59(19) . .
C5 Zr1 C8 C7 -125.5(2) . .
C12 Zr1 C8 C9 -143.93(18) . .
C10 Zr1 C8 C9 -12.6(2) . .
C6 Zr1 C8 C9 -77.2(2) . .
C3 Zr1 C8 C9 106.0(2) . .
C10 Zr1 C8 C9 -36.68(18) 3_765 .
C2 Zr1 C8 C9 77.4(2) . .
C7 Zr1 C8 C9 -114.8(3) . .
C4 Zr1 C8 C9 130.5(2) . .
C1 Zr1 C8 C9 80.7(2) . .
C5 Zr1 C8 C9 119.8(2) . .
C7 C8 C9 C10 1.4(4) . 3_765
Zr1 C8 C9 C10 68.0(2) . 3_765
C7 C8 C9 Zr1 -66.6(2) . .
C12 Zr1 C9 C8 49.0(2) . .
C10 Zr1 C9 C8 169.1(2) . .
C6 Zr1 C9 C8 77.6(2) . .
C3 Zr1 C9 C8 -69.2(2) . .
C10 Zr1 C9 C8 116.3(3) 3_765 .
C2 Zr1 C9 C8 -101.5(2) . .
C7 Zr1 C9 C8 36.80(18) . .
C4 Zr1 C9 C8 -57.9(2) . .
C1 Zr1 C9 C8 -116.8(2) . .
C5 Zr1 C9 C8 -90.3(3) . .
C12 Zr1 C9 C10 -67.3(2) . 3_765
C10 Zr1 C9 C10 52.8(2) . 3_765
C6 Zr1 C9 C10 -38.73(17) . 3_765
C8 Zr1 C9 C10 -116.3(3) . 3_765
C3 Zr1 C9 C10 174.46(19) . 3_765
C2 Zr1 C9 C10 142.17(19) . 3_765
C7 Zr1 C9 C10 -79.52(19) . 3_765
C4 Zr1 C9 C10 -174.25(17) . 3_765
C1 Zr1 C9 C10 126.85(18) . 3_765
C5 Zr1 C9 C10 153.3(2) . 3_765
C12 Zr1 C10 C6 -167.4(3) . 3_765
C9 Zr1 C10 C6 57.6(3) . 3_765
C6 Zr1 C10 C6 111.4(3) . 3_765
C8 Zr1 C10 C6 64.5(3) . 3_765
C3 Zr1 C10 C6 -27.3(3) . 3_765
C10 Zr1 C10 C6 85.8(3) 3_765 3_765
C2 Zr1 C10 C6 -27.0(3) . 3_765
C7 Zr1 C10 C6 102.2(3) . 3_765
C4 Zr1 C10 C6 -65.4(3) . 3_765
C1 Zr1 C10 C6 -56.6(3) . 3_765
C5 Zr1 C10 C6 -79.1(3) . 3_765
C12 Zr1 C10 C9 25.2(3) . 3_765
C9 Zr1 C10 C9 -109.7(2) . 3_765
C6 Zr1 C10 C9 -55.9(3) . 3_765
C8 Zr1 C10 C9 -102.9(3) . 3_765
C3 Zr1 C10 C9 165.4(2) . 3_765
C10 Zr1 C10 C9 -81.5(3) 3_765 3_765
C2 Zr1 C10 C9 165.7(3) . 3_765
C7 Zr1 C10 C9 -65.1(3) . 3_765
C4 Zr1 C10 C9 127.2(3) . 3_765
C1 Zr1 C10 C9 136.0(3) . 3_765
C5 Zr1 C10 C9 113.6(3) . 3_765
C12 Zr1 C10 Zr1 106.76(13) . 3_765
C9 Zr1 C10 Zr1 -28.17(12) . 3_765
C6 Zr1 C10 Zr1 25.64(12) . 3_765
C8 Zr1 C10 Zr1 -21.32(17) . 3_765
C3 Zr1 C10 Zr1 -113.06(14) . 3_765
C10 Zr1 C10 Zr1 0.0 3_765 3_765
C2 Zr1 C10 Zr1 -112.78(14) . 3_765
C7 Zr1 C10 Zr1 16.46(17) . 3_765
C4 Zr1 C10 Zr1 -151.24(13) . 3_765
C1 Zr1 C10 Zr1 -142.43(15) . 3_765
C5 Zr1 C10 Zr1 -164.85(13) . 3_765
Si4 Si1 C11 C12 -140.5(3) . .
Si3 Si1 C11 C12 101.0(3) . .
Si2 Si1 C11 C12 -24.6(4) . .
Si4 Si1 C11 Zr1 46.2(6) . .
Si3 Si1 C11 Zr1 -72.3(6) . .
Si2 Si1 C11 Zr1 162.1(5) . .
C10 Zr1 C11 C12 -161.81(19) . .
C9 Zr1 C11 C12 -83.5(2) . .
C6 Zr1 C11 C12 -72.30(19) . .
C8 Zr1 C11 C12 -34.6(2) . .
C3 Zr1 C11 C12 72.3(2) . .
C10 Zr1 C11 C12 -97.98(19) 3_765 .
C2 Zr1 C11 C12 113.6(2) . .
C7 Zr1 C11 C12 -40.9(2) . .
C4 Zr1 C11 C12 69.5(2) . .
C1 Zr1 C11 C12 122.82(19) . .
C5 Zr1 C11 C12 97.8(2) . .
C12 Zr1 C11 Si1 174.7(7) . .
C10 Zr1 C11 Si1 12.9(5) . .
C9 Zr1 C11 Si1 91.2(6) . .
C6 Zr1 C11 Si1 102.4(5) . .
C8 Zr1 C11 Si1 140.1(5) . .
C3 Zr1 C11 Si1 -113.0(5) . .
C10 Zr1 C11 Si1 76.7(5) 3_765 .
C2 Zr1 C11 Si1 -71.7(6) . .
C7 Zr1 C11 Si1 133.8(5) . .
C4 Zr1 C11 Si1 -115.8(5) . .
C1 Zr1 C11 Si1 -62.5(5) . .
C5 Zr1 C11 Si1 -87.5(5) . .
Si1 C11 C12 C13 -8.5(5) . .
Zr1 C11 C12 C13 169.4(4) . .
Si1 C11 C12 Zr1 -177.9(3) . .
C10 Zr1 C12 C11 19.9(2) . .
C9 Zr1 C12 C11 128.89(19) . .
C6 Zr1 C12 C11 105.91(19) . .
C8 Zr1 C12 C11 154.47(18) . .
C3 Zr1 C12 C11 -123.75(19) . .
C10 Zr1 C12 C11 95.33(19) 3_765 .
C2 Zr1 C12 C11 -95.3(2) . .
C7 Zr1 C12 C11 139.0(2) . .
C4 Zr1 C12 C11 -110.1(2) . .
C1 Zr1 C12 C11 -65.5(2) . .
C5 Zr1 C12 C11 -77.9(2) . .
C10 Zr1 C12 C13 -147.4(3) . .
C9 Zr1 C12 C13 -38.5(4) . .
C6 Zr1 C12 C13 -61.4(3) . .
C8 Zr1 C12 C13 -12.9(3) . .
C3 Zr1 C12 C13 68.9(3) . .
C10 Zr1 C12 C13 -72.0(3) 3_765 .
C2 Zr1 C12 C13 97.3(3) . .
C7 Zr1 C12 C13 -28.4(3) . .
C4 Zr1 C12 C13 82.5(3) . .
C1 Zr1 C12 C13 127.2(3) . .
C5 Zr1 C12 C13 114.7(3) . .
C11 C12 C13 C18 -59.4(5) . .
Zr1 C12 C13 C18 104.3(4) . .
C11 C12 C13 C14 125.7(3) . .
Zr1 C12 C13 C14 -70.6(4) . .
C18 C13 C14 C15 1.4(5) . .
C12 C13 C14 C15 176.5(3) . .
C13 C14 C15 C16 -1.9(5) . .
C14 C15 C16 C17 0.8(5) . .
C15 C16 C17 C18 0.8(5) . .
C16 C17 C18 C13 -1.3(5) . .
C14 C13 C18 C17 0.2(5) . .
C12 C13 C18 C17 -174.9(3) . .
